data_4087046
loop_
_publ_author_name
'Wang, Baiquan'
'Zhu, Bolin'
'Xu, Shansheng'
'Zhou, Xiuzhong'

_publ_section_title
;
 Reactions of Doubly Bridged Biscyclopentadienes with Molybdenum
 (Tungsten) Carbonyl
;
_journal_issue 24
_journal_name_full Organometallics
_journal_page_first 4842
_journal_page_last 4852
_journal_paper_doi 10.1021/om034039z
_journal_volume 22
_journal_year 2003
_chemical_formula_sum 'C31 H22 Mo2 O6 Si'
_chemical_formula_weight 710.46
_space_group_IT_number 14
_symmetry_cell_setting monoclinic
_symmetry_space_group_name_Hall '-P 2ybc'
_symmetry_space_group_name_H-M 'P 1 21/c 1'
_atom_sites_solution_hydrogens geom
_atom_sites_solution_primary direct
_atom_sites_solution_secondary difmap
_audit_creation_method SHELXL-97
_cell_angle_alpha 90.00
_cell_angle_beta 101.09(3)
_cell_angle_gamma 90.00
_cell_formula_units_Z 4
_cell_length_a 11.352(5)
_cell_length_b 15.051(6)
_cell_length_c 16.731(7)
_cell_measurement_reflns_used 746
_cell_measurement_temperature 293(2)
_cell_measurement_theta_max 23.36
_cell_measurement_theta_min 3.62
_cell_volume 2805(2)
_computing_cell_refinement 'Bruker SMART'
_computing_data_collection 'Bruker SMART'
_computing_data_reduction 'Bruker SAINT'
_computing_molecular_graphics 'Bruker SHELXTL'
_computing_publication_material 'Bruker SHELXTL'
_computing_structure_refinement 'SHELXL-97 (Sheldrick, 1997)'
_computing_structure_solution 'SHELXS-97 (Sheldrick, 1990)'
_diffrn_ambient_temperature 293(2)
_diffrn_measured_fraction_theta_full 0.984
_diffrn_measured_fraction_theta_max 0.984
_diffrn_measurement_device_type 'CCD area detector'
_diffrn_measurement_method 'phi and omega scans'
_diffrn_radiation_monochromator graphite
_diffrn_radiation_source 'fine-focus sealed tube'
_diffrn_radiation_type MoK\a
_diffrn_radiation_wavelength 0.71073
_diffrn_reflns_av_R_equivalents 0.0447
_diffrn_reflns_av_sigmaI/netI 0.0819
_diffrn_reflns_limit_h_max 13
_diffrn_reflns_limit_h_min -9
_diffrn_reflns_limit_k_max 15
_diffrn_reflns_limit_k_min -17
_diffrn_reflns_limit_l_max 19
_diffrn_reflns_limit_l_min -16
_diffrn_reflns_number 8847
_diffrn_reflns_theta_full 25.05
_diffrn_reflns_theta_max 25.05
_diffrn_reflns_theta_min 1.83
_exptl_absorpt_coefficient_mu 0.980
_exptl_absorpt_correction_T_max 1.000000
_exptl_absorpt_correction_T_min 0.836616
_exptl_absorpt_correction_type multi-scan
_exptl_absorpt_process_details SADABS
_exptl_crystal_density_diffrn 1.682
_exptl_crystal_density_meas 0
_exptl_crystal_density_method 'not measured'
_exptl_crystal_F_000 1416
_exptl_crystal_size_max 0.20
_exptl_crystal_size_mid 0.16
_exptl_crystal_size_min 0.12
_refine_diff_density_max 0.413
_refine_diff_density_min -0.348
_refine_diff_density_rms 0.095
_refine_ls_extinction_method none
_refine_ls_goodness_of_fit_ref 1.002
_refine_ls_hydrogen_treatment mixed
_refine_ls_matrix_type full
_refine_ls_number_parameters 361
_refine_ls_number_reflns 4888
_refine_ls_number_restraints 0
_refine_ls_restrained_S_all 1.002
_refine_ls_R_factor_all 0.0830
_refine_ls_R_factor_gt 0.0411
_refine_ls_shift/su_max 0.000
_refine_ls_shift/su_mean 0.000
_refine_ls_structure_factor_coef Fsqd
_refine_ls_weighting_details 'calc w=1/[\s^2^(Fo^2^)+(0.0506P)^2^+0.0000P] where P=(Fo^2^+2Fc^2^)/3'
_refine_ls_weighting_scheme calc
_refine_ls_wR_factor_gt 0.0974
_refine_ls_wR_factor_ref 0.1137
_reflns_number_gt 3264
_reflns_number_total 4888
_reflns_threshold_expression >2sigma(I)
_cod_data_source_file om034039z_si_002.txt
_cod_data_source_block 021210a
_cod_depositor_comments
;
The following automatic conversions were performed:

'_symmetry_cell_setting' value 'Monoclinic' changed to 'monoclinic'
according to the built-in table from CIF Core dictionary named
'cif_core.dic' version 2.4.1 from 2010-06-29.

'_exptl_absorpt_correction_type' value 'MULTI-SCAN' changed to
'multi-scan' according to the built-in table from CIF Core dictionary
named 'cif_core.dic' version 2.4.1 from 2010-06-29.

Automatic conversion script
Id: cif_fix_values 4624 2016-04-14 12:54:50Z antanas 
;
_cod_original_sg_symbol_H-M P2(1)/c
_cod_database_code 4087046

loop_
_symmetry_equiv_pos_as_xyz
'x, y, z'
'-x, y+1/2, -z+1/2'
'-x, -y, -z'
'x, -y-1/2, z-1/2'

loop_
_atom_site_label
_atom_site_type_symbol
_atom_site_fract_x
_atom_site_fract_y
_atom_site_fract_z
_atom_site_U_iso_or_equiv
_atom_site_adp_type
_atom_site_occupancy
_atom_site_symmetry_multiplicity
_atom_site_calc_flag
_atom_site_refinement_flags
_atom_site_disorder_assembly
_atom_site_disorder_group
Mo1 Mo 0.05186(4) 0.61472(3) 0.22606(3) 0.03623(17) Uani 1 1 d . . .
Mo2 Mo 0.26007(5) 0.52810(3) 0.12171(3) 0.03650(17) Uani 1 1 d . . .
Si1 Si 0.35699(14) 0.68851(10) 0.28655(9) 0.0328(4) Uani 1 1 d . . .
C1 C -0.1216(6) 0.6443(4) 0.2047(4) 0.0460(16) Uani 1 1 d . . .
O1 O -0.2217(4) 0.6625(3) 0.1949(3) 0.0645(13) Uani 1 1 d . . .
C2 C -0.0224(6) 0.5079(5) 0.1677(4) 0.0480(17) Uani 1 1 d . . .
O2 O -0.0793(5) 0.4470(3) 0.1426(3) 0.0760(16) Uani 1 1 d . . .
C3 C 0.0415(6) 0.7127(5) 0.1449(4) 0.0499(17) Uani 1 1 d . . .
O3 O 0.0263(5) 0.7755(4) 0.1054(3) 0.0758(16) Uani 1 1 d . . .
C4 C 0.1433(6) 0.4335(5) 0.0827(4) 0.064(2) Uani 1 1 d . . .
O4 O 0.0867(5) 0.3729(4) 0.0587(4) 0.110(2) Uani 1 1 d . . .
C5 C 0.1960(6) 0.6317(5) 0.0530(4) 0.0517(18) Uani 1 1 d . . .
O5 O 0.1709(4) 0.6882(4) 0.0075(3) 0.0680(14) Uani 1 1 d . . .
C6 C 0.2984(6) 0.5022(5) 0.0141(4) 0.0576(19) Uani 1 1 d . . .
O6 O 0.3243(5) 0.4879(4) -0.0478(3) 0.0887(19) Uani 1 1 d . . .
C7 C 0.2208(5) 0.6523(4) 0.3235(3) 0.0350(14) Uani 1 1 d . . .
C8 C 0.1216(5) 0.7014(4) 0.3422(3) 0.0456(16) Uani 1 1 d . . .
H8A H 0.1164 0.7663 0.3455 0.055 Uiso 1 1 calc R . .
C9 C 0.0376(6) 0.6403(5) 0.3621(4) 0.0557(19) Uani 1 1 d . . .
H9A H -0.0362 0.6563 0.3808 0.067 Uiso 1 1 calc R . .
C10 C 0.0812(6) 0.5537(5) 0.3584(4) 0.0538(18) Uani 1 1 d . . .
H10A H 0.0436 0.4995 0.3742 0.065 Uiso 1 1 calc R . .
C11 C 0.1951(5) 0.5589(4) 0.3345(3) 0.0394(15) Uani 1 1 d . . .
C12 C 0.2804(5) 0.4827(4) 0.3294(3) 0.0391(14) Uani 1 1 d . . .
C13 C 0.3755(6) 0.4799(4) 0.4089(4) 0.0531(18) Uani 1 1 d . . .
H13A H 0.4182 0.5353 0.4158 0.080 Uiso 1 1 calc R . .
H13B H 0.4308 0.4323 0.4060 0.080 Uiso 1 1 calc R . .
H13C H 0.3365 0.4704 0.4543 0.080 Uiso 1 1 calc R . .
C14 C 0.2153(7) 0.3927(4) 0.3189(4) 0.064(2) Uani 1 1 d . . .
H14A H 0.1564 0.3932 0.2693 0.096 Uiso 1 1 calc R . .
H14B H 0.1764 0.3826 0.3642 0.096 Uiso 1 1 calc R . .
H14C H 0.2724 0.3462 0.3166 0.096 Uiso 1 1 calc R . .
C15 C 0.3470(5) 0.4988(4) 0.2593(3) 0.0363(14) Uani 1 1 d . . .
C16 C 0.3891(6) 0.4330(4) 0.2114(4) 0.0449(16) Uani 1 1 d . . .
H16A H 0.3779 0.3689 0.2166 0.054 Uiso 1 1 calc R . .
C17 C 0.4553(5) 0.4730(4) 0.1594(4) 0.0468(16) Uani 1 1 d . . .
H17A H 0.5000 0.4416 0.1235 0.056 Uiso 1 1 calc R . .
C18 C 0.4602(5) 0.5657(4) 0.1751(3) 0.0405(15) Uani 1 1 d . . .
H18A H 0.5085 0.6090 0.1517 0.049 Uiso 1 1 calc R . .
C19 C 0.3887(5) 0.5844(4) 0.2354(3) 0.0324(13) Uani 1 1 d . . .
C20 C 0.4858(5) 0.7119(4) 0.3715(3) 0.0342(13) Uani 1 1 d . . .
C21 C 0.6008(6) 0.6910(4) 0.3633(4) 0.0517(17) Uani 1 1 d . . .
H21A H 0.6128 0.6613 0.3167 0.062 Uiso 1 1 calc R . .
C22 C 0.6984(6) 0.7129(5) 0.4220(5) 0.065(2) Uani 1 1 d . . .
H22A H 0.7753 0.6994 0.4142 0.078 Uiso 1 1 calc R . .
C23 C 0.6829(6) 0.7545(5) 0.4919(4) 0.0564(19) Uani 1 1 d . . .
H23A H 0.7488 0.7687 0.5321 0.068 Uiso 1 1 calc R . .
C24 C 0.5708(7) 0.7746(5) 0.5017(4) 0.065(2) Uani 1 1 d . . .
H24A H 0.5596 0.8022 0.5494 0.078 Uiso 1 1 calc R . .
C25 C 0.4731(6) 0.7548(5) 0.4424(4) 0.0526(18) Uani 1 1 d . . .
H25A H 0.3968 0.7705 0.4501 0.063 Uiso 1 1 calc R . .
C26 C 0.3310(5) 0.7905(4) 0.2219(4) 0.0388(14) Uani 1 1 d . . .
C27 C 0.3525(6) 0.7961(4) 0.1434(4) 0.0499(17) Uani 1 1 d . . .
H27A H 0.3843 0.7472 0.1210 0.060 Uiso 1 1 calc R . .
C28 C 0.3279(7) 0.8723(5) 0.0977(5) 0.070(2) Uani 1 1 d . . .
H28A H 0.3419 0.8743 0.0448 0.084 Uiso 1 1 calc R . .
C29 C 0.2830(7) 0.9447(5) 0.1306(5) 0.076(2) Uani 1 1 d . . .
H29A H 0.2642 0.9956 0.0993 0.091 Uiso 1 1 calc R . .
C30 C 0.2653(7) 0.9434(5) 0.2094(5) 0.069(2) Uani 1 1 d . . .
H30A H 0.2386 0.9940 0.2324 0.083 Uiso 1 1 calc R . .
C31 C 0.2874(6) 0.8664(4) 0.2541(4) 0.0541(18) Uani 1 1 d . . .
H31A H 0.2728 0.8650 0.3070 0.065 Uiso 1 1 calc R . .

loop_
_atom_site_aniso_label
_atom_site_aniso_U_11
_atom_site_aniso_U_22
_atom_site_aniso_U_33
_atom_site_aniso_U_23
_atom_site_aniso_U_13
_atom_site_aniso_U_12
Mo1 0.0297(3) 0.0368(3) 0.0435(3) -0.0018(3) 0.0105(2) -0.0022(2)
Mo2 0.0364(3) 0.0365(3) 0.0362(3) -0.0054(2) 0.0060(2) 0.0035(2)
Si1 0.0309(9) 0.0283(9) 0.0402(9) -0.0041(7) 0.0094(7) -0.0015(7)
C1 0.047(4) 0.039(4) 0.053(4) 0.001(3) 0.011(3) -0.005(3)
O1 0.037(3) 0.063(3) 0.094(4) 0.008(3) 0.013(3) 0.009(2)
C2 0.037(4) 0.053(4) 0.055(4) -0.010(4) 0.011(3) 0.003(3)
O2 0.057(3) 0.067(4) 0.106(4) -0.028(3) 0.021(3) -0.019(3)
C3 0.039(4) 0.053(4) 0.062(4) -0.004(4) 0.020(3) 0.001(3)
O3 0.078(4) 0.061(4) 0.092(4) 0.028(3) 0.025(3) 0.013(3)
C4 0.037(4) 0.074(6) 0.079(5) -0.036(5) 0.008(4) 0.000(4)
O4 0.057(4) 0.097(5) 0.173(6) -0.080(5) 0.019(4) -0.023(3)
C5 0.055(4) 0.059(5) 0.040(4) -0.001(4) 0.005(3) 0.002(4)
O5 0.078(4) 0.066(4) 0.056(3) 0.018(3) 0.002(3) 0.011(3)
C6 0.047(4) 0.070(5) 0.054(5) -0.003(4) 0.006(4) 0.017(4)
O6 0.100(5) 0.126(5) 0.044(3) -0.014(3) 0.023(3) 0.033(4)
C7 0.035(3) 0.039(3) 0.031(3) -0.007(3) 0.006(3) -0.005(3)
C8 0.040(4) 0.052(4) 0.044(4) -0.015(3) 0.008(3) 0.007(3)
C9 0.043(4) 0.083(6) 0.047(4) -0.007(4) 0.024(3) -0.002(4)
C10 0.050(4) 0.066(5) 0.048(4) 0.008(4) 0.018(3) -0.016(4)
C11 0.039(4) 0.051(4) 0.030(3) 0.001(3) 0.010(3) -0.004(3)
C12 0.044(4) 0.033(4) 0.041(3) 0.002(3) 0.010(3) -0.003(3)
C13 0.059(4) 0.055(5) 0.043(4) 0.010(3) 0.005(3) 0.011(4)
C14 0.069(5) 0.046(4) 0.075(5) 0.012(4) 0.011(4) -0.015(4)
C15 0.036(3) 0.031(3) 0.039(3) 0.000(3) 0.001(3) 0.004(3)
C16 0.052(4) 0.026(3) 0.053(4) -0.003(3) 0.000(3) 0.012(3)
C17 0.041(4) 0.049(4) 0.048(4) -0.015(3) 0.002(3) 0.017(3)
C18 0.032(3) 0.050(4) 0.041(4) 0.000(3) 0.010(3) 0.004(3)
C19 0.029(3) 0.032(3) 0.035(3) -0.004(3) 0.004(3) -0.002(3)
C20 0.038(3) 0.026(3) 0.040(3) 0.001(3) 0.010(3) -0.001(3)
C21 0.044(4) 0.051(4) 0.061(4) -0.019(4) 0.012(3) 0.001(3)
C22 0.033(4) 0.071(5) 0.089(6) -0.011(5) 0.008(4) -0.004(4)
C23 0.057(5) 0.059(5) 0.047(4) 0.004(4) -0.006(3) -0.020(4)
C24 0.066(5) 0.085(6) 0.044(4) -0.017(4) 0.014(4) -0.020(4)
C25 0.041(4) 0.068(5) 0.051(4) -0.007(4) 0.015(3) -0.009(4)
C26 0.037(3) 0.024(3) 0.055(4) -0.002(3) 0.008(3) -0.001(3)
C27 0.058(4) 0.040(4) 0.058(4) 0.005(3) 0.027(3) 0.002(3)
C28 0.094(6) 0.056(5) 0.067(5) 0.014(4) 0.033(4) -0.002(5)
C29 0.092(7) 0.045(5) 0.091(6) 0.016(5) 0.021(5) 0.003(4)
C30 0.084(6) 0.035(4) 0.091(6) 0.002(4) 0.023(5) 0.015(4)
C31 0.057(4) 0.044(4) 0.060(4) -0.002(4) 0.008(3) 0.004(3)

loop_
_atom_type_symbol
_atom_type_description
_atom_type_scat_dispersion_real
_atom_type_scat_dispersion_imag
_atom_type_scat_source
C C 0.0033 0.0016 'International Tables Vol C Tables 4.2.6.8 and 6.1.1.4'
H H 0.0000 0.0000 'International Tables Vol C Tables 4.2.6.8 and 6.1.1.4'
O O 0.0106 0.0060 'International Tables Vol C Tables 4.2.6.8 and 6.1.1.4'
Si Si 0.0817 0.0704 'International Tables Vol C Tables 4.2.6.8 and 6.1.1.4'
Mo Mo -1.6832 0.6857 'International Tables Vol C Tables 4.2.6.8 and 6.1.1.4'

loop_
_geom_angle_atom_site_label_1
_geom_angle_atom_site_label_2
_geom_angle_atom_site_label_3
_geom_angle
_geom_angle_site_symmetry_1
_geom_angle_site_symmetry_3
C1 Mo1 C2 77.3(3) . .
C1 Mo1 C3 77.6(3) . .
C2 Mo1 C3 107.5(3) . .
C1 Mo1 C7 136.5(2) . .
C2 Mo1 C7 138.9(2) . .
C3 Mo1 C7 103.3(2) . .
C1 Mo1 C9 83.5(2) . .
C2 Mo1 C9 120.6(3) . .
C3 Mo1 C9 122.3(3) . .
C7 Mo1 C9 58.9(2) . .
C1 Mo1 C11 137.4(2) . .
C2 Mo1 C11 104.8(2) . .
C3 Mo1 C11 137.2(2) . .
C7 Mo1 C11 36.2(2) . .
C9 Mo1 C11 58.3(2) . .
C1 Mo1 C8 100.9(2) . .
C2 Mo1 C8 154.4(2) . .
C3 Mo1 C8 96.8(3) . .
C7 Mo1 C8 35.58(19) . .
C9 Mo1 C8 35.0(2) . .
C11 Mo1 C8 59.1(2) . .
C1 Mo1 C10 102.3(2) . .
C2 Mo1 C10 96.7(3) . .
C3 Mo1 C10 155.0(3) . .
C7 Mo1 C10 59.4(2) . .
C9 Mo1 C10 34.6(2) . .
C11 Mo1 C10 35.3(2) . .
C8 Mo1 C10 58.4(2) . .
C4 Mo2 C6 78.9(3) . .
C4 Mo2 C5 103.1(3) . .
C6 Mo2 C5 75.4(3) . .
C4 Mo2 C19 144.3(3) . .
C6 Mo2 C19 127.3(2) . .
C5 Mo2 C19 106.8(2) . .
C4 Mo2 C17 112.1(3) . .
C6 Mo2 C17 79.2(2) . .
C5 Mo2 C17 131.0(3) . .
C19 Mo2 C17 59.6(2) . .
C4 Mo2 C18 147.4(3) . .
C6 Mo2 C18 91.6(2) . .
C5 Mo2 C18 104.5(3) . .
C19 Mo2 C18 35.90(18) . .
C17 Mo2 C18 35.3(2) . .
C4 Mo2 C15 108.4(3) . .
C6 Mo2 C15 136.7(2) . .
C5 Mo2 C15 138.3(2) . .
C19 Mo2 C15 36.16(19) . .
C17 Mo2 C15 58.3(2) . .
C18 Mo2 C15 58.8(2) . .
C4 Mo2 C16 93.9(3) . .
C6 Mo2 C16 103.9(2) . .
C5 Mo2 C16 162.4(3) . .
C19 Mo2 C16 59.1(2) . .
C17 Mo2 C16 34.4(2) . .
C18 Mo2 C16 57.9(2) . .
C15 Mo2 C16 34.74(19) . .
C19 Si1 C7 98.8(3) . .
C19 Si1 C20 108.5(3) . .
C7 Si1 C20 112.5(2) . .
C19 Si1 C26 116.8(3) . .
C7 Si1 C26 112.7(3) . .
C20 Si1 C26 107.4(3) . .
O1 C1 Mo1 177.8(6) . .
O2 C2 Mo1 168.3(6) . .
O3 C3 Mo1 170.0(6) . .
O4 C4 Mo2 172.0(6) . .
O5 C5 Mo2 170.6(6) . .
O6 C6 Mo2 177.9(6) . .
C8 C7 C11 106.7(5) . .
C8 C7 Si1 131.5(5) . .
C11 C7 Si1 121.8(4) . .
C8 C7 Mo1 72.7(3) . .
C11 C7 Mo1 72.3(3) . .
Si1 C7 Mo1 117.6(3) . .
C9 C8 C7 108.1(6) . .
C9 C8 Mo1 72.4(4) . .
C7 C8 Mo1 71.7(3) . .
C9 C8 H8A 125.9 . .
C7 C8 H8A 125.9 . .
Mo1 C8 H8A 125.9 . .
C10 C9 C8 109.7(6) . .
C10 C9 Mo1 73.3(4) . .
C8 C9 Mo1 72.7(3) . .
C10 C9 H9A 125.0 . .
C8 C9 H9A 125.0 . .
Mo1 C9 H9A 125.0 . .
C9 C10 C11 107.9(6) . .
C9 C10 Mo1 72.0(4) . .
C11 C10 Mo1 71.8(3) . .
C9 C10 H10A 125.9 . .
C11 C10 H10A 125.9 . .
Mo1 C10 H10A 125.9 . .
C10 C11 C7 107.7(6) . .
C10 C11 C12 126.7(6) . .
C7 C11 C12 125.4(5) . .
C10 C11 Mo1 72.9(4) . .
C7 C11 Mo1 71.5(3) . .
C12 C11 Mo1 125.7(4) . .
C11 C12 C15 109.7(5) . .
C11 C12 C14 112.0(5) . .
C15 C12 C14 110.4(5) . .
C11 C12 C13 108.7(5) . .
C15 C12 C13 107.3(5) . .
C14 C12 C13 108.5(5) . .
C12 C13 H13A 109.5 . .
C12 C13 H13B 109.5 . .
H13A C13 H13B 109.5 . .
C12 C13 H13C 109.5 . .
H13A C13 H13C 109.5 . .
H13B C13 H13C 109.5 . .
C12 C14 H14A 109.5 . .
C12 C14 H14B 109.5 . .
H14A C14 H14B 109.5 . .
C12 C14 H14C 109.5 . .
H14A C14 H14C 109.5 . .
H14B C14 H14C 109.5 . .
C16 C15 C19 107.6(5) . .
C16 C15 C12 126.4(5) . .
C19 C15 C12 125.8(5) . .
C16 C15 Mo2 72.7(3) . .
C19 C15 Mo2 70.4(3) . .
C12 C15 Mo2 126.9(4) . .
C17 C16 C15 109.5(5) . .
C17 C16 Mo2 71.6(3) . .
C15 C16 Mo2 72.5(3) . .
C17 C16 H16A 125.2 . .
C15 C16 H16A 125.2 . .
Mo2 C16 H16A 125.2 . .
C16 C17 C18 108.4(5) . .
C16 C17 Mo2 74.0(4) . .
C18 C17 Mo2 72.6(3) . .
C16 C17 H17A 125.5 . .
C18 C17 H17A 125.5 . .
Mo2 C17 H17A 125.5 . .
C17 C18 C19 108.3(5) . .
C17 C18 Mo2 72.1(3) . .
C19 C18 Mo2 71.2(3) . .
C17 C18 H18A 125.8 . .
C19 C18 H18A 125.8 . .
Mo2 C18 H18A 125.8 . .
C18 C19 C15 106.0(5) . .
C18 C19 Si1 132.4(4) . .
C15 C19 Si1 121.3(4) . .
C18 C19 Mo2 72.9(3) . .
C15 C19 Mo2 73.5(3) . .
Si1 C19 Mo2 122.6(3) . .
C21 C20 C25 116.7(6) . .
C21 C20 Si1 120.1(4) . .
C25 C20 Si1 123.1(4) . .
C22 C21 C20 121.7(6) . .
C22 C21 H21A 119.2 . .
C20 C21 H21A 119.2 . .
C23 C22 C21 120.3(7) . .
C23 C22 H22A 119.9 . .
C21 C22 H22A 119.9 . .
C24 C23 C22 119.1(6) . .
C24 C23 H23A 120.4 . .
C22 C23 H23A 120.4 . .
C23 C24 C25 120.9(7) . .
C23 C24 H24A 119.5 . .
C25 C24 H24A 119.5 . .
C24 C25 C20 121.3(6) . .
C24 C25 H25A 119.4 . .
C20 C25 H25A 119.4 . .
C27 C26 C31 117.2(6) . .
C27 C26 Si1 124.2(5) . .
C31 C26 Si1 118.6(5) . .
C28 C27 C26 121.7(6) . .
C28 C27 H27A 119.2 . .
C26 C27 H27A 119.2 . .
C29 C28 C27 119.5(7) . .
C29 C28 H28A 120.2 . .
C27 C28 H28A 120.2 . .
C28 C29 C30 120.7(7) . .
C28 C29 H29A 119.6 . .
C30 C29 H29A 119.6 . .
C29 C30 C31 119.4(7) . .
C29 C30 H30A 120.3 . .
C31 C30 H30A 120.3 . .
C30 C31 C26 121.4(7) . .
C30 C31 H31A 119.3 . .
C26 C31 H31A 119.3 . .

loop_
_geom_bond_atom_site_label_1
_geom_bond_atom_site_label_2
_geom_bond_distance
_geom_bond_site_symmetry_2
Mo1 C1 1.983(7) .
Mo1 C2 1.983(7) .
Mo1 C3 1.992(8) .
Mo1 C7 2.335(6) .
Mo1 C9 2.344(6) .
Mo1 C11 2.346(6) .
Mo1 C8 2.348(6) .
Mo1 C10 2.361(6) .
Mo2 C4 1.969(8) .
Mo2 C6 1.971(7) .
Mo2 C5 1.990(8) .
Mo2 C19 2.323(5) .
Mo2 C17 2.337(6) .
Mo2 C18 2.345(6) .
Mo2 C15 2.365(6) .
Mo2 C16 2.367(6) .
Si1 C19 1.853(6) .
Si1 C7 1.855(6) .
Si1 C20 1.866(6) .
Si1 C26 1.868(6) .
C1 O1 1.150(7) .
C2 O2 1.152(7) .
C3 O3 1.147(7) .
C4 O4 1.143(8) .
C5 O5 1.140(7) .
C6 O6 1.150(7) .
C7 C8 1.431(8) .
C7 C11 1.454(8) .
C8 C9 1.410(8) .
C8 H8A 0.9800 .
C9 C10 1.400(9) .
C9 H9A 0.9800 .
C10 C11 1.427(8) .
C10 H10A 0.9800 .
C11 C12 1.515(8) .
C12 C15 1.533(8) .
C12 C14 1.536(8) .
C12 C13 1.543(8) .
C13 H13A 0.9600 .
C13 H13B 0.9600 .
C13 H13C 0.9600 .
C14 H14A 0.9600 .
C14 H14B 0.9600 .
C14 H14C 0.9600 .
C15 C16 1.412(8) .
C15 C19 1.455(8) .
C16 C17 1.391(8) .
C16 H16A 0.9800 .
C17 C18 1.420(8) .
C17 H17A 0.9800 .
C18 C19 1.439(7) .
C18 H18A 0.9800 .
C20 C21 1.376(8) .
C20 C25 1.383(8) .
C21 C22 1.371(9) .
C21 H21A 0.9300 .
C22 C23 1.367(9) .
C22 H22A 0.9300 .
C23 C24 1.349(9) .
C23 H23A 0.9300 .
C24 C25 1.371(9) .
C24 H24A 0.9300 .
C25 H25A 0.9300 .
C26 C27 1.383(8) .
C26 C31 1.395(8) .
C27 C28 1.376(9) .
C27 H27A 0.9300 .
C28 C29 1.364(10) .
C28 H28A 0.9300 .
C29 C30 1.372(9) .
C29 H29A 0.9300 .
C30 C31 1.375(9) .
C30 H30A 0.9300 .
C31 H31A 0.9300 .

loop_
_geom_torsion_atom_site_label_1
_geom_torsion_atom_site_label_2
_geom_torsion_atom_site_label_3
_geom_torsion_atom_site_label_4
_geom_torsion
_geom_torsion_site_symmetry_1
_geom_torsion_site_symmetry_2
_geom_torsion_site_symmetry_3
_geom_torsion_site_symmetry_4
C2 Mo1 C1 O1 136(15) . . . .
C3 Mo1 C1 O1 -112(15) . . . .
C7 Mo1 C1 O1 -16(15) . . . .
C9 Mo1 C1 O1 13(15) . . . .
C11 Mo1 C1 O1 38(15) . . . .
C8 Mo1 C1 O1 -18(15) . . . .
C10 Mo1 C1 O1 42(15) . . . .
C1 Mo1 C2 O2 -45(3) . . . .
C3 Mo1 C2 O2 -118(3) . . . .
C7 Mo1 C2 O2 106(3) . . . .
C9 Mo1 C2 O2 29(3) . . . .
C11 Mo1 C2 O2 91(3) . . . .
C8 Mo1 C2 O2 44(3) . . . .
C10 Mo1 C2 O2 56(3) . . . .
C1 Mo1 C3 O3 49(4) . . . .
C2 Mo1 C3 O3 121(4) . . . .
C7 Mo1 C3 O3 -86(4) . . . .
C9 Mo1 C3 O3 -25(4) . . . .
C11 Mo1 C3 O3 -101(4) . . . .
C8 Mo1 C3 O3 -51(4) . . . .
C10 Mo1 C3 O3 -43(4) . . . .
C6 Mo2 C4 O4 54(6) . . . .
C5 Mo2 C4 O4 126(6) . . . .
C19 Mo2 C4 O4 -87(6) . . . .
C17 Mo2 C4 O4 -19(6) . . . .
C18 Mo2 C4 O4 -21(6) . . . .
C15 Mo2 C4 O4 -81(6) . . . .
C16 Mo2 C4 O4 -49(6) . . . .
C4 Mo2 C5 O5 -100(4) . . . .
C6 Mo2 C5 O5 -25(4) . . . .
C19 Mo2 C5 O5 100(4) . . . .
C17 Mo2 C5 O5 36(4) . . . .
C18 Mo2 C5 O5 62(4) . . . .
C15 Mo2 C5 O5 121(4) . . . .
C16 Mo2 C5 O5 65(4) . . . .
C4 Mo2 C6 O6 -152(18) . . . .
C5 Mo2 C6 O6 101(18) . . . .
C19 Mo2 C6 O6 0(19) . . . .
C17 Mo2 C6 O6 -37(18) . . . .
C18 Mo2 C6 O6 -4(18) . . . .
C15 Mo2 C6 O6 -47(19) . . . .
C16 Mo2 C6 O6 -61(18) . . . .
C19 Si1 C7 C8 -154.2(5) . . . .
C20 Si1 C7 C8 91.4(6) . . . .
C26 Si1 C7 C8 -30.2(6) . . . .
C19 Si1 C7 C11 22.1(5) . . . .
C20 Si1 C7 C11 -92.3(5) . . . .
C26 Si1 C7 C11 146.0(5) . . . .
C19 Si1 C7 Mo1 -63.4(3) . . . .
C20 Si1 C7 Mo1 -177.8(3) . . . .
C26 Si1 C7 Mo1 60.6(4) . . . .
C1 Mo1 C7 C8 -2.7(5) . . . .
C2 Mo1 C7 C8 -139.0(4) . . . .
C3 Mo1 C7 C8 83.1(4) . . . .
C9 Mo1 C7 C8 -36.8(4) . . . .
C11 Mo1 C7 C8 -114.5(5) . . . .
C10 Mo1 C7 C8 -77.4(4) . . . .
C1 Mo1 C7 C11 111.8(4) . . . .
C2 Mo1 C7 C11 -24.5(5) . . . .
C3 Mo1 C7 C11 -162.4(3) . . . .
C9 Mo1 C7 C11 77.7(4) . . . .
C8 Mo1 C7 C11 114.5(5) . . . .
C10 Mo1 C7 C11 37.1(3) . . . .
C1 Mo1 C7 Si1 -131.0(3) . . . .
C2 Mo1 C7 Si1 92.7(4) . . . .
C3 Mo1 C7 Si1 -45.2(4) . . . .
C9 Mo1 C7 Si1 -165.1(4) . . . .
C11 Mo1 C7 Si1 117.2(5) . . . .
C8 Mo1 C7 Si1 -128.3(5) . . . .
C10 Mo1 C7 Si1 154.3(4) . . . .
C11 C7 C8 C9 -1.1(6) . . . .
Si1 C7 C8 C9 175.5(5) . . . .
Mo1 C7 C8 C9 63.7(4) . . . .
C11 C7 C8 Mo1 -64.8(4) . . . .
Si1 C7 C8 Mo1 111.9(5) . . . .
C1 Mo1 C8 C9 61.5(4) . . . .
C2 Mo1 C8 C9 -21.9(7) . . . .
C3 Mo1 C8 C9 140.1(4) . . . .
C7 Mo1 C8 C9 -116.6(6) . . . .
C11 Mo1 C8 C9 -77.8(4) . . . .
C10 Mo1 C8 C9 -36.3(4) . . . .
C1 Mo1 C8 C7 178.1(4) . . . .
C2 Mo1 C8 C7 94.7(6) . . . .
C3 Mo1 C8 C7 -103.3(4) . . . .
C9 Mo1 C8 C7 116.6(6) . . . .
C11 Mo1 C8 C7 38.8(3) . . . .
C10 Mo1 C8 C7 80.3(4) . . . .
C7 C8 C9 C10 1.2(7) . . . .
Mo1 C8 C9 C10 64.5(5) . . . .
C7 C8 C9 Mo1 -63.3(4) . . . .
C1 Mo1 C9 C10 122.8(4) . . . .
C2 Mo1 C9 C10 51.8(5) . . . .
C3 Mo1 C9 C10 -166.4(4) . . . .
C7 Mo1 C9 C10 -80.0(4) . . . .
C11 Mo1 C9 C10 -37.4(4) . . . .
C8 Mo1 C9 C10 -117.5(6) . . . .
C1 Mo1 C9 C8 -119.7(4) . . . .
C2 Mo1 C9 C8 169.2(4) . . . .
C3 Mo1 C9 C8 -48.9(5) . . . .
C7 Mo1 C9 C8 37.4(4) . . . .
C11 Mo1 C9 C8 80.1(4) . . . .
C10 Mo1 C9 C8 117.5(6) . . . .
C8 C9 C10 C11 -0.8(7) . . . .
Mo1 C9 C10 C11 63.3(4) . . . .
C8 C9 C10 Mo1 -64.1(4) . . . .
C1 Mo1 C10 C9 -58.7(4) . . . .
C2 Mo1 C10 C9 -137.1(4) . . . .
C3 Mo1 C10 C9 28.1(8) . . . .
C7 Mo1 C10 C9 78.5(4) . . . .
C11 Mo1 C10 C9 116.6(6) . . . .
C8 Mo1 C10 C9 36.7(4) . . . .
C1 Mo1 C10 C11 -175.3(4) . . . .
C2 Mo1 C10 C11 106.3(4) . . . .
C3 Mo1 C10 C11 -88.4(7) . . . .
C7 Mo1 C10 C11 -38.1(4) . . . .
C9 Mo1 C10 C11 -116.6(6) . . . .
C8 Mo1 C10 C11 -79.9(4) . . . .
C9 C10 C11 C7 0.1(7) . . . .
Mo1 C10 C11 C7 63.5(4) . . . .
C9 C10 C11 C12 174.4(6) . . . .
Mo1 C10 C11 C12 -122.2(6) . . . .
C9 C10 C11 Mo1 -63.4(5) . . . .
C8 C7 C11 C10 0.6(6) . . . .
Si1 C7 C11 C10 -176.4(4) . . . .
Mo1 C7 C11 C10 -64.4(4) . . . .
C8 C7 C11 C12 -173.8(5) . . . .
Si1 C7 C11 C12 9.2(8) . . . .
Mo1 C7 C11 C12 121.2(5) . . . .
C8 C7 C11 Mo1 65.1(4) . . . .
Si1 C7 C11 Mo1 -112.0(4) . . . .
C1 Mo1 C11 C10 6.8(6) . . . .
C2 Mo1 C11 C10 -80.4(4) . . . .
C3 Mo1 C11 C10 141.6(4) . . . .
C7 Mo1 C11 C10 115.9(5) . . . .
C9 Mo1 C11 C10 36.7(4) . . . .
C8 Mo1 C11 C10 77.8(4) . . . .
C1 Mo1 C11 C7 -109.1(4) . . . .
C2 Mo1 C11 C7 163.6(3) . . . .
C3 Mo1 C11 C7 25.6(5) . . . .
C9 Mo1 C11 C7 -79.3(4) . . . .
C8 Mo1 C11 C7 -38.1(3) . . . .
C10 Mo1 C11 C7 -115.9(5) . . . .
C1 Mo1 C11 C12 130.1(5) . . . .
C2 Mo1 C11 C12 42.9(5) . . . .
C3 Mo1 C11 C12 -95.1(6) . . . .
C7 Mo1 C11 C12 -120.8(6) . . . .
C9 Mo1 C11 C12 159.9(6) . . . .
C8 Mo1 C11 C12 -158.9(6) . . . .
C10 Mo1 C11 C12 123.3(7) . . . .
C10 C11 C12 C15 146.4(6) . . . .
C7 C11 C12 C15 -40.3(7) . . . .
Mo1 C11 C12 C15 51.5(6) . . . .
C10 C11 C12 C14 23.4(8) . . . .
C7 C11 C12 C14 -163.3(5) . . . .
Mo1 C11 C12 C14 -71.5(6) . . . .
C10 C11 C12 C13 -96.5(7) . . . .
C7 C11 C12 C13 76.8(7) . . . .
Mo1 C11 C12 C13 168.6(4) . . . .
C11 C12 C15 C16 -149.3(6) . . . .
C14 C12 C15 C16 -25.4(8) . . . .
C13 C12 C15 C16 92.6(7) . . . .
C11 C12 C15 C19 37.2(8) . . . .
C14 C12 C15 C19 161.2(6) . . . .
C13 C12 C15 C19 -80.8(7) . . . .
C11 C12 C15 Mo2 -54.1(6) . . . .
C14 C12 C15 Mo2 69.9(6) . . . .
C13 C12 C15 Mo2 -172.1(4) . . . .
C4 Mo2 C15 C16 69.3(4) . . . .
C6 Mo2 C15 C16 -24.0(6) . . . .
C5 Mo2 C15 C16 -153.6(4) . . . .
C19 Mo2 C15 C16 -116.5(5) . . . .
C17 Mo2 C15 C16 -35.8(4) . . . .
C18 Mo2 C15 C16 -77.5(4) . . . .
C4 Mo2 C15 C19 -174.2(3) . . . .
C6 Mo2 C15 C19 92.5(5) . . . .
C5 Mo2 C15 C19 -37.1(5) . . . .
C17 Mo2 C15 C19 80.7(3) . . . .
C18 Mo2 C15 C19 39.1(3) . . . .
C16 Mo2 C15 C19 116.5(5) . . . .
C4 Mo2 C15 C12 -53.7(5) . . . .
C6 Mo2 C15 C12 -146.9(5) . . . .
C5 Mo2 C15 C12 83.5(6) . . . .
C19 Mo2 C15 C12 120.5(6) . . . .
C17 Mo2 C15 C12 -158.7(6) . . . .
C18 Mo2 C15 C12 159.6(6) . . . .
C16 Mo2 C15 C12 -122.9(7) . . . .
C19 C15 C16 C17 0.4(7) . . . .
C12 C15 C16 C17 -174.1(5) . . . .
Mo2 C15 C16 C17 62.5(4) . . . .
C19 C15 C16 Mo2 -62.1(4) . . . .
C12 C15 C16 Mo2 123.5(6) . . . .
C4 Mo2 C16 C17 124.6(4) . . . .
C6 Mo2 C16 C17 45.1(4) . . . .
C5 Mo2 C16 C17 -40.6(9) . . . .
C19 Mo2 C16 C17 -80.3(4) . . . .
C18 Mo2 C16 C17 -37.9(3) . . . .
C15 Mo2 C16 C17 -118.2(5) . . . .
C4 Mo2 C16 C15 -117.2(4) . . . .
C6 Mo2 C16 C15 163.3(4) . . . .
C5 Mo2 C16 C15 77.6(8) . . . .
C19 Mo2 C16 C15 38.0(3) . . . .
C17 Mo2 C16 C15 118.2(5) . . . .
C18 Mo2 C16 C15 80.3(4) . . . .
C15 C16 C17 C18 1.9(7) . . . .
Mo2 C16 C17 C18 65.0(4) . . . .
C15 C16 C17 Mo2 -63.1(4) . . . .
C4 Mo2 C17 C16 -62.5(4) . . . .
C6 Mo2 C17 C16 -135.6(4) . . . .
C5 Mo2 C17 C16 164.8(4) . . . .
C19 Mo2 C17 C16 78.6(4) . . . .
C18 Mo2 C17 C16 115.8(5) . . . .
C15 Mo2 C17 C16 36.2(3) . . . .
C4 Mo2 C17 C18 -178.2(4) . . . .
C6 Mo2 C17 C18 108.6(4) . . . .
C5 Mo2 C17 C18 49.1(5) . . . .
C19 Mo2 C17 C18 -37.1(3) . . . .
C15 Mo2 C17 C18 -79.6(4) . . . .
C16 Mo2 C17 C18 -115.8(5) . . . .
C16 C17 C18 C19 -3.5(7) . . . .
Mo2 C17 C18 C19 62.4(4) . . . .
C16 C17 C18 Mo2 -65.9(4) . . . .
C4 Mo2 C18 C17 3.0(6) . . . .
C6 Mo2 C18 C17 -68.6(4) . . . .
C5 Mo2 C18 C17 -143.9(4) . . . .
C19 Mo2 C18 C17 117.3(5) . . . .
C15 Mo2 C18 C17 78.0(4) . . . .
C16 Mo2 C18 C17 36.9(3) . . . .
C4 Mo2 C18 C19 -114.3(5) . . . .
C6 Mo2 C18 C19 174.1(4) . . . .
C5 Mo2 C18 C19 98.7(4) . . . .
C17 Mo2 C18 C19 -117.3(5) . . . .
C15 Mo2 C18 C19 -39.4(3) . . . .
C16 Mo2 C18 C19 -80.4(4) . . . .
C17 C18 C19 C15 3.6(6) . . . .
Mo2 C18 C19 C15 66.5(4) . . . .
C17 C18 C19 Si1 178.2(4) . . . .
Mo2 C18 C19 Si1 -118.9(5) . . . .
C17 C18 C19 Mo2 -62.9(4) . . . .
C16 C15 C19 C18 -2.4(6) . . . .
C12 C15 C19 C18 172.0(5) . . . .
Mo2 C15 C19 C18 -66.1(4) . . . .
C16 C15 C19 Si1 -177.8(4) . . . .
C12 C15 C19 Si1 -3.3(8) . . . .
Mo2 C15 C19 Si1 118.6(4) . . . .
C16 C15 C19 Mo2 63.7(4) . . . .
C12 C15 C19 Mo2 -121.9(6) . . . .
C7 Si1 C19 C18 161.5(6) . . . .
C20 Si1 C19 C18 -81.0(6) . . . .
C26 Si1 C19 C18 40.5(6) . . . .
C7 Si1 C19 C15 -24.5(5) . . . .
C20 Si1 C19 C15 92.9(5) . . . .
C26 Si1 C19 C15 -145.6(4) . . . .
C7 Si1 C19 Mo2 65.1(3) . . . .
C20 Si1 C19 Mo2 -177.4(3) . . . .
C26 Si1 C19 Mo2 -55.9(4) . . . .
C4 Mo2 C19 C18 122.6(5) . . . .
C6 Mo2 C19 C18 -7.4(5) . . . .
C5 Mo2 C19 C18 -91.6(4) . . . .
C17 Mo2 C19 C18 36.5(3) . . . .
C15 Mo2 C19 C18 113.1(5) . . . .
C16 Mo2 C19 C18 76.7(4) . . . .
C4 Mo2 C19 C15 9.5(5) . . . .
C6 Mo2 C19 C15 -120.6(4) . . . .
C5 Mo2 C19 C15 155.2(3) . . . .
C17 Mo2 C19 C15 -76.6(4) . . . .
C18 Mo2 C19 C15 -113.1(5) . . . .
C16 Mo2 C19 C15 -36.4(3) . . . .
C4 Mo2 C19 Si1 -107.5(5) . . . .
C6 Mo2 C19 Si1 122.4(4) . . . .
C5 Mo2 C19 Si1 38.2(4) . . . .
C17 Mo2 C19 Si1 166.4(4) . . . .
C18 Mo2 C19 Si1 129.9(5) . . . .
C15 Mo2 C19 Si1 -117.0(4) . . . .
C16 Mo2 C19 Si1 -153.4(4) . . . .
C19 Si1 C20 C21 35.2(5) . . . .
C7 Si1 C20 C21 143.5(5) . . . .
C26 Si1 C20 C21 -91.9(5) . . . .
C19 Si1 C20 C25 -148.8(5) . . . .
C7 Si1 C20 C25 -40.4(6) . . . .
C26 Si1 C20 C25 84.2(5) . . . .
C25 C20 C21 C22 -1.0(10) . . . .
Si1 C20 C21 C22 175.3(6) . . . .
C20 C21 C22 C23 1.7(11) . . . .
C21 C22 C23 C24 -0.9(11) . . . .
C22 C23 C24 C25 -0.7(11) . . . .
C23 C24 C25 C20 1.5(11) . . . .
C21 C20 C25 C24 -0.6(10) . . . .
Si1 C20 C25 C24 -176.8(5) . . . .
C19 Si1 C26 C27 -10.7(6) . . . .
C7 Si1 C26 C27 -124.1(5) . . . .
C20 Si1 C26 C27 111.4(5) . . . .
C19 Si1 C26 C31 169.4(5) . . . .
C7 Si1 C26 C31 56.0(6) . . . .
C20 Si1 C26 C31 -68.5(5) . . . .
C31 C26 C27 C28 -2.2(10) . . . .
Si1 C26 C27 C28 177.9(6) . . . .
C26 C27 C28 C29 1.0(11) . . . .
C27 C28 C29 C30 1.9(12) . . . .
C28 C29 C30 C31 -3.4(12) . . . .
C29 C30 C31 C26 2.1(11) . . . .
C27 C26 C31 C30 0.7(10) . . . .
Si1 C26 C31 C30 -179.4(5) . . . .
